data_7223167
loop_
_publ_author_name
'Liu, Qing-Xiang'
'Liu, Rui'
'Ding, Yue'
'Zhao, Xiao-Jun'
'Zhao, Zhi-Xiang'
'Zhang, Wei'

_publ_section_title
;
 Preparation and structure of NHC Hg(ii) and Ag(i) macrometallocycles
;
_journal_issue 48
_journal_name_full CrystEngComm
_journal_page_first 9380
_journal_paper_doi 10.1039/C5CE01352F
_journal_volume 17
_journal_year 2015
_chemical_formula_sum 'C46 H45 Ag F6 N6 O7.5 P S'
_chemical_formula_weight 1086.78
_chemical_name_systematic
; 
 ? 
;
_space_group_IT_number 2
_symmetry_cell_setting triclinic
_symmetry_space_group_name_Hall '-P 1'
_symmetry_space_group_name_H-M 'P -1'
_atom_sites_solution_hydrogens geom
_atom_sites_solution_primary direct
_atom_sites_solution_secondary difmap
_audit_creation_method SHELXL-97
_audit_update_record
;
2014-07-04 deposited with the CCDC.
2015-11-06 downloaded from the CCDC.
;
_cell_angle_alpha 62.589(2)
_cell_angle_beta 83.154(2)
_cell_angle_gamma 74.119(2)
_cell_formula_units_Z 2
_cell_length_a 12.7163(19)
_cell_length_b 14.533(2)
_cell_length_c 14.628(2)
_cell_measurement_reflns_used 3687
_cell_measurement_temperature 173(2)
_cell_measurement_theta_max 28.18
_cell_measurement_theta_min 2.30
_cell_volume 2308.2(6)
_computing_cell_refinement 'Bruker SMART'
_computing_data_collection 'Bruker SMART'
_computing_data_reduction 'Bruker SAINT'
_computing_molecular_graphics 'Bruker SHELXTL'
_computing_publication_material 'Bruker SHELXTL'
_computing_structure_refinement 'SHELXL-97 (Sheldrick, 1997)'
_computing_structure_solution 'SHELXS-97 (Sheldrick, 1990)'
_diffrn_ambient_temperature 173(2)
_diffrn_measured_fraction_theta_full 0.981
_diffrn_measured_fraction_theta_max 0.981
_diffrn_measurement_device_type 'CCD area detector'
_diffrn_measurement_method 'phi and omega scans'
_diffrn_radiation_monochromator graphite
_diffrn_radiation_source 'fine-focus sealed tube'
_diffrn_radiation_type MoK\a
_diffrn_radiation_wavelength 0.71073
_diffrn_reflns_av_R_equivalents 0.0283
_diffrn_reflns_av_sigmaI/netI 0.0610
_diffrn_reflns_limit_h_max 14
_diffrn_reflns_limit_h_min -15
_diffrn_reflns_limit_k_max 15
_diffrn_reflns_limit_k_min -17
_diffrn_reflns_limit_l_max 17
_diffrn_reflns_limit_l_min -16
_diffrn_reflns_number 10551
_diffrn_reflns_theta_full 25.01
_diffrn_reflns_theta_max 25.01
_diffrn_reflns_theta_min 1.57
_exptl_absorpt_coefficient_mu 0.600
_exptl_absorpt_correction_T_max 0.9100
_exptl_absorpt_correction_T_min 0.8996
_exptl_absorpt_correction_type multi-scan
_exptl_absorpt_process_details sadabs
_exptl_crystal_colour yellow
_exptl_crystal_density_diffrn 1.564
_exptl_crystal_density_meas ?
_exptl_crystal_density_method 'not measured'
_exptl_crystal_description BLOCK
_exptl_crystal_F_000 1110
_exptl_crystal_size_max 0.18
_exptl_crystal_size_mid 0.17
_exptl_crystal_size_min 0.16
_refine_diff_density_max 1.740
_refine_diff_density_min -1.041
_refine_diff_density_rms 0.107
_refine_ls_extinction_method none
_refine_ls_goodness_of_fit_ref 1.037
_refine_ls_hydrogen_treatment constr
_refine_ls_matrix_type full
_refine_ls_number_parameters 629
_refine_ls_number_reflns 7986
_refine_ls_number_restraints 0
_refine_ls_restrained_S_all 1.037
_refine_ls_R_factor_all 0.0765
_refine_ls_R_factor_gt 0.0548
_refine_ls_shift/su_max 0.001
_refine_ls_shift/su_mean 0.000
_refine_ls_structure_factor_coef Fsqd
_refine_ls_weighting_details 'calc w=1/[\s^2^(Fo^2^)+(0.0755P)^2^+3.7662P] where P=(Fo^2^+2Fc^2^)/3'
_refine_ls_weighting_scheme calc
_refine_ls_wR_factor_gt 0.1317
_refine_ls_wR_factor_ref 0.1485
_reflns_number_gt 6136
_reflns_number_total 7986
_reflns_threshold_expression >2sigma(I)
_cod_data_source_file c5ce01352f2.cif
_cod_data_source_block n130522b
_cod_depositor_comments
;
The following automatic conversions were performed:

'_symmetry_cell_setting' value 'Triclinic' changed to 'triclinic'
according to
/usr/data/users/saulius/crontab/automatic-downloads/rss-feeds/RSC/lib/dictionaries/cif_core.dic
dictionary named 'cif_core.dic' version 2.4.2 from 2011-04-26.

'_exptl_crystal_density_meas' value 'none' was changed to '?' - the
value is perceived as not measured.

Automatic conversion script
Id: cif_fix_values 3271 2015-04-21 07:52:19Z andrius 

 Adding full bibliography for 7223161--7223167.cif.
;
_cod_original_cell_volume 2308.1(6)
_cod_original_sg_symbol_H-M P-1
_cod_original_formula_sum 'C46 H45 Ag F6 N6 O7.50 P S'
_cod_database_code 7223167

loop_
_symmetry_equiv_pos_as_xyz
'x, y, z'
'-x, -y, -z'

loop_
_atom_site_label
_atom_site_type_symbol
_atom_site_fract_x
_atom_site_fract_y
_atom_site_fract_z
_atom_site_U_iso_or_equiv
_atom_site_adp_type
_atom_site_occupancy
_atom_site_symmetry_multiplicity
_atom_site_calc_flag
_atom_site_refinement_flags
_atom_site_disorder_assembly
_atom_site_disorder_group
Ag1 Ag 0.42887(3) 0.19137(3) 0.45598(3) 0.02460(14) Uani 1 1 d . . .
P1 P 0.76216(12) 0.45644(11) 0.92943(11) 0.0322(3) Uani 1 1 d . . .
F1 F 0.6631(2) 0.3986(2) 0.9623(2) 0.0371(7) Uani 1 1 d . . .
F2 F 0.8087(3) 0.3886(3) 1.0441(2) 0.0437(8) Uani 1 1 d . . .
F3 F 0.6879(3) 0.5471(3) 0.9597(3) 0.0469(8) Uani 1 1 d . . .
F4 F 0.7132(3) 0.5260(3) 0.8148(2) 0.0505(9) Uani 1 1 d . . .
F5 F 0.8328(3) 0.3659(3) 0.8990(3) 0.0507(9) Uani 1 1 d . . .
F6 F 0.8599(3) 0.5140(3) 0.8971(3) 0.0585(10) Uani 1 1 d . . .
S1 S 0.8305(2) 0.79621(18) 0.91861(18) 0.0861(7) Uani 1 1 d . . .
O1 O 0.4804(3) 0.2218(3) 0.6585(3) 0.0260(8) Uani 1 1 d . . .
O2 O 0.4743(3) 0.3547(2) 0.4620(3) 0.0259(8) Uani 1 1 d . . .
O3 O 0.7796(3) 0.5119(3) 0.5203(3) 0.0369(9) Uani 1 1 d . . .
O4 O 0.5492(3) 0.3935(2) 0.2758(3) 0.0264(8) Uani 1 1 d . . .
O5 O 0.7520(9) 0.8221(5) 0.9925(5) 0.159(4) Uani 1 1 d . . .
N1 N 0.0941(3) 0.2070(3) 0.3953(3) 0.0289(10) Uani 1 1 d . . .
N2 N 0.1890(3) 0.2807(3) 0.5083(3) 0.0218(9) Uani 1 1 d . . .
N3 N 0.2846(3) 0.1700(3) 0.6455(3) 0.0222(9) Uani 1 1 d . . .
N4 N 0.5874(3) 0.1938(3) 0.2761(3) 0.0218(9) Uani 1 1 d . . .
N5 N 0.6589(3) 0.0710(3) 0.4224(3) 0.0216(9) Uani 1 1 d . . .
N6 N 0.7213(4) 0.0327(3) 0.6768(3) 0.0327(10) Uani 1 1 d . . .
C1 C 0.0769(4) 0.3124(4) 0.3633(4) 0.0213(10) Uani 1 1 d . . .
C2 C 0.0282(4) 0.1768(4) 0.3554(4) 0.0313(12) Uani 1 1 d . . .
H2 H 0.0394 0.1024 0.3767 0.038 Uiso 1 1 calc R . .
C3 C -0.0542(4) 0.2454(4) 0.2859(4) 0.0299(12) Uani 1 1 d . . .
H3 H -0.0976 0.2195 0.2592 0.036 Uiso 1 1 calc R . .
C4 C -0.0723(4) 0.3530(4) 0.2562(4) 0.0353(13) Uani 1 1 d . . .
H4 H -0.1294 0.4033 0.2090 0.042 Uiso 1 1 calc R . .
C5 C -0.0054(4) 0.3865(4) 0.2967(4) 0.0301(12) Uani 1 1 d . . .
H5 H -0.0167 0.4603 0.2782 0.036 Uiso 1 1 calc R . .
C6 C 0.1579(4) 0.3477(4) 0.4006(4) 0.0236(11) Uani 1 1 d . . .
H6A H 0.2246 0.3476 0.3580 0.028 Uiso 1 1 calc R . .
H6B H 0.1256 0.4221 0.3900 0.028 Uiso 1 1 calc R . .
C7 C 0.1229(4) 0.2830(4) 0.5911(4) 0.0238(11) Uani 1 1 d . . .
C8 C 0.1851(4) 0.2119(4) 0.6795(4) 0.0227(10) Uani 1 1 d . . .
C9 C 0.1458(4) 0.1965(4) 0.7770(4) 0.0309(12) Uani 1 1 d . . .
H9 H 0.1880 0.1474 0.8375 0.037 Uiso 1 1 calc R . .
C10 C 0.0414(4) 0.2566(4) 0.7812(5) 0.0346(13) Uani 1 1 d . . .
H10 H 0.0114 0.2487 0.8463 0.041 Uiso 1 1 calc R . .
C11 C -0.0202(4) 0.3281(4) 0.6927(5) 0.0353(13) Uani 1 1 d . . .
H11 H -0.0913 0.3677 0.6991 0.042 Uiso 1 1 calc R . .
C12 C 0.0188(4) 0.3437(4) 0.5952(4) 0.0284(11) Uani 1 1 d . . .
H12 H -0.0233 0.3932 0.5348 0.034 Uiso 1 1 calc R . .
C13 C 0.2880(4) 0.2131(3) 0.5416(4) 0.0214(10) Uani 1 1 d . . .
C14 C 0.3765(4) 0.0937(4) 0.7131(4) 0.0273(11) Uani 1 1 d . . .
H14A H 0.4270 0.0575 0.6760 0.033 Uiso 1 1 calc R . .
H14B H 0.3489 0.0385 0.7739 0.033 Uiso 1 1 calc R . .
C15 C 0.4387(4) 0.1466(4) 0.7492(4) 0.0286(11) Uani 1 1 d . . .
H15A H 0.3895 0.1836 0.7863 0.034 Uiso 1 1 calc R . .
H15B H 0.4994 0.0926 0.7960 0.034 Uiso 1 1 calc R . .
C16 C 0.5414(4) 0.2792(4) 0.6714(4) 0.0243(11) Uani 1 1 d . . .
C17 C 0.5841(4) 0.3521(4) 0.5825(4) 0.0239(11) Uani 1 1 d . . .
C18 C 0.5545(4) 0.3772(3) 0.4771(4) 0.0225(10) Uani 1 1 d . . .
C19 C 0.6173(4) 0.4408(4) 0.3882(4) 0.0252(11) Uani 1 1 d . . .
C20 C 0.6049(4) 0.4550(3) 0.2878(4) 0.0267(11) Uani 1 1 d . . .
C21 C 0.6498(4) 0.5298(4) 0.2037(4) 0.0333(12) Uani 1 1 d . . .
H21 H 0.6389 0.5410 0.1359 0.040 Uiso 1 1 calc R . .
C22 C 0.7106(4) 0.5880(4) 0.2199(5) 0.0378(14) Uani 1 1 d . . .
H22 H 0.7379 0.6414 0.1627 0.045 Uiso 1 1 calc R . .
C23 C 0.7311(4) 0.5682(4) 0.3182(5) 0.0365(14) Uani 1 1 d . . .
H23 H 0.7771 0.6041 0.3288 0.044 Uiso 1 1 calc R . .
C24 C 0.6848(4) 0.4954(4) 0.4030(4) 0.0278(12) Uani 1 1 d . . .
C25 C 0.7096(4) 0.4755(4) 0.5072(4) 0.0286(12) Uani 1 1 d . . .
C26 C 0.6526(4) 0.4059(4) 0.5970(4) 0.0265(11) Uani 1 1 d . . .
C27 C 0.6700(4) 0.3950(4) 0.6936(4) 0.0317(12) Uani 1 1 d . . .
H27 H 0.7140 0.4345 0.7010 0.038 Uiso 1 1 calc R . .
C28 C 0.6240(4) 0.3274(5) 0.7780(5) 0.0368(13) Uani 1 1 d . . .
H28 H 0.6350 0.3211 0.8440 0.044 Uiso 1 1 calc R . .
C29 C 0.5614(4) 0.2679(4) 0.7683(4) 0.0324(12) Uani 1 1 d . . .
H29 H 0.5320 0.2190 0.8279 0.039 Uiso 1 1 calc R . .
C30 C 0.5566(4) 0.3891(4) 0.1796(4) 0.0277(11) Uani 1 1 d . . .
H30A H 0.6331 0.3816 0.1552 0.033 Uiso 1 1 calc R . .
H30B H 0.5102 0.4551 0.1269 0.033 Uiso 1 1 calc R . .
C31 C 0.5168(4) 0.2919(4) 0.1992(4) 0.0254(11) Uani 1 1 d . . .
H31A H 0.4406 0.3001 0.2243 0.030 Uiso 1 1 calc R . .
H31B H 0.5176 0.2865 0.1340 0.030 Uiso 1 1 calc R . .
C32 C 0.6919(4) 0.1453(3) 0.2539(4) 0.0216(10) Uani 1 1 d . . .
C33 C 0.7377(4) 0.0665(3) 0.3482(4) 0.0229(11) Uani 1 1 d . . .
C34 C 0.8424(4) 0.0005(4) 0.3565(4) 0.0268(11) Uani 1 1 d . . .
H34 H 0.8737 -0.0539 0.4209 0.032 Uiso 1 1 calc R . .
C35 C 0.8980(4) 0.0194(4) 0.2644(4) 0.0336(13) Uani 1 1 d . . .
H35 H 0.9693 -0.0240 0.2655 0.040 Uiso 1 1 calc R . .
C36 C 0.8527(4) 0.0993(4) 0.1715(5) 0.0348(13) Uani 1 1 d . . .
H36 H 0.8949 0.1103 0.1108 0.042 Uiso 1 1 calc R . .
C37 C 0.7491(4) 0.1636(4) 0.1629(4) 0.0291(11) Uani 1 1 d . . .
H37 H 0.7182 0.2177 0.0982 0.035 Uiso 1 1 calc R . .
C38 C 0.5683(4) 0.1498(3) 0.3780(4) 0.0216(10) Uani 1 1 d . . .
C39 C 0.6769(4) 0.0138(4) 0.5330(4) 0.0254(11) Uani 1 1 d . . .
H39A H 0.7255 -0.0582 0.5503 0.030 Uiso 1 1 calc R . .
H39B H 0.6061 0.0043 0.5675 0.030 Uiso 1 1 calc R . .
C40 C 0.7275(4) 0.0700(4) 0.5750(4) 0.0254(11) Uani 1 1 d . . .
C41 C 0.7690(5) 0.0759(4) 0.7197(5) 0.0384(13) Uani 1 1 d . . .
H41 H 0.7647 0.0506 0.7922 0.046 Uiso 1 1 calc R . .
C42 C 0.8232(4) 0.1544(4) 0.6642(5) 0.0356(13) Uani 1 1 d . . .
H42 H 0.8562 0.1820 0.6980 0.043 Uiso 1 1 calc R . .
C43 C 0.8290(4) 0.1921(4) 0.5606(5) 0.0339(13) Uani 1 1 d . . .
H43 H 0.8662 0.2464 0.5206 0.041 Uiso 1 1 calc R . .
C44 C 0.7797(4) 0.1502(4) 0.5136(4) 0.0281(11) Uani 1 1 d . . .
H44 H 0.7817 0.1760 0.4410 0.034 Uiso 1 1 calc R . .
C45 C 0.9086(7) 0.6626(7) 0.9895(6) 0.075(2) Uani 1 1 d . . .
H45A H 0.9539 0.6599 1.0408 0.113 Uiso 1 1 calc R . .
H45B H 0.9557 0.6389 0.9424 0.113 Uiso 1 1 calc R . .
H45C H 0.8591 0.6156 1.0243 0.113 Uiso 1 1 calc R . .
C46 C 0.7531(8) 0.7743(6) 0.8427(6) 0.078(2) Uani 1 1 d . . .
H46A H 0.7086 0.7252 0.8873 0.117 Uiso 1 1 calc R . .
H46B H 0.8022 0.7429 0.8019 0.117 Uiso 1 1 calc R . .
H46C H 0.7053 0.8425 0.7965 0.117 Uiso 1 1 calc R . .
O6 O 0.9038(10) 0.0291(9) 0.9575(7) 0.123(4) Uani 0.751(8) 1 d P A 1
O6' O 1.0000 0.0000 1.0000 0.123(4) Uani 0.498(16) 2 d SP A 2
O7 O 0.3432(12) 0.9896(10) -0.0102(8) 0.136(5) Uani 0.673(12) 1 d P B 3
O7' O 0.426(3) 1.027(2) 0.0073(17) 0.136(5) Uani 0.327(12) 1 d P B 4
O8 O 0.5083(11) 0.1507(10) 0.0515(9) 0.095(4) Uani 0.50 1 d P . .

loop_
_atom_site_aniso_label
_atom_site_aniso_U_11
_atom_site_aniso_U_22
_atom_site_aniso_U_33
_atom_site_aniso_U_23
_atom_site_aniso_U_13
_atom_site_aniso_U_12
Ag1 0.0170(2) 0.0249(2) 0.0365(2) -0.01657(17) 0.00668(15) -0.00982(15)
P1 0.0328(8) 0.0378(7) 0.0291(8) -0.0165(6) 0.0078(6) -0.0140(6)
F1 0.0307(17) 0.0414(17) 0.0407(19) -0.0168(15) -0.0031(14) -0.0126(14)
F2 0.0342(18) 0.060(2) 0.0389(19) -0.0178(17) -0.0042(15) -0.0203(16)
F3 0.056(2) 0.0464(19) 0.049(2) -0.0307(17) 0.0131(17) -0.0162(17)
F4 0.065(2) 0.049(2) 0.0302(19) -0.0146(16) 0.0038(17) -0.0104(18)
F5 0.043(2) 0.054(2) 0.059(2) -0.0354(19) 0.0067(17) -0.0026(17)
F6 0.051(2) 0.069(2) 0.065(2) -0.030(2) 0.0246(19) -0.039(2)
S1 0.128(2) 0.0682(13) 0.0781(15) -0.0367(12) 0.0073(14) -0.0435(14)
O1 0.0196(17) 0.0307(18) 0.034(2) -0.0159(16) 0.0026(14) -0.0144(15)
O2 0.0182(17) 0.0204(16) 0.040(2) -0.0121(15) 0.0016(15) -0.0102(14)
O3 0.0231(19) 0.0332(19) 0.067(3) -0.0291(19) 0.0042(18) -0.0152(16)
O4 0.0265(18) 0.0252(17) 0.034(2) -0.0174(16) 0.0072(15) -0.0114(14)
O5 0.302(12) 0.083(4) 0.063(4) -0.047(4) 0.004(6) 0.020(6)
N1 0.023(2) 0.023(2) 0.043(3) -0.015(2) -0.0043(19) -0.0064(17)
N2 0.013(2) 0.027(2) 0.032(2) -0.0176(19) 0.0045(17) -0.0095(17)
N3 0.017(2) 0.0208(19) 0.034(2) -0.0145(18) 0.0023(17) -0.0095(16)
N4 0.019(2) 0.0183(19) 0.030(2) -0.0126(18) 0.0037(17) -0.0076(16)
N5 0.019(2) 0.0164(18) 0.031(2) -0.0109(18) -0.0012(17) -0.0051(16)
N6 0.035(3) 0.027(2) 0.035(3) -0.013(2) -0.002(2) -0.0056(19)
C1 0.018(2) 0.022(2) 0.026(3) -0.012(2) 0.006(2) -0.0074(19)
C2 0.035(3) 0.024(2) 0.041(3) -0.017(2) -0.001(2) -0.014(2)
C3 0.019(3) 0.040(3) 0.040(3) -0.023(3) 0.003(2) -0.012(2)
C4 0.023(3) 0.037(3) 0.048(4) -0.020(3) -0.006(2) -0.006(2)
C5 0.024(3) 0.023(2) 0.043(3) -0.015(2) 0.000(2) -0.007(2)
C6 0.022(2) 0.023(2) 0.033(3) -0.015(2) 0.003(2) -0.012(2)
C7 0.018(2) 0.029(2) 0.036(3) -0.020(2) 0.009(2) -0.018(2)
C8 0.020(2) 0.023(2) 0.032(3) -0.014(2) 0.007(2) -0.015(2)
C9 0.031(3) 0.031(3) 0.037(3) -0.015(2) 0.009(2) -0.019(2)
C10 0.035(3) 0.040(3) 0.042(3) -0.026(3) 0.017(3) -0.021(3)
C11 0.023(3) 0.041(3) 0.059(4) -0.035(3) 0.018(3) -0.019(2)
C12 0.018(3) 0.028(3) 0.045(3) -0.020(2) 0.003(2) -0.011(2)
C13 0.025(3) 0.018(2) 0.029(3) -0.013(2) 0.004(2) -0.015(2)
C14 0.028(3) 0.024(2) 0.033(3) -0.014(2) 0.008(2) -0.013(2)
C15 0.024(3) 0.030(3) 0.032(3) -0.011(2) 0.003(2) -0.014(2)
C16 0.012(2) 0.026(2) 0.043(3) -0.023(2) 0.002(2) -0.0048(19)
C17 0.010(2) 0.021(2) 0.045(3) -0.020(2) 0.004(2) -0.0011(18)
C18 0.015(2) 0.014(2) 0.043(3) -0.018(2) 0.006(2) -0.0040(18)
C19 0.015(2) 0.018(2) 0.045(3) -0.018(2) 0.007(2) -0.0053(19)
C20 0.018(2) 0.016(2) 0.045(3) -0.014(2) 0.007(2) -0.0046(19)
C21 0.030(3) 0.026(3) 0.045(3) -0.019(3) 0.011(2) -0.008(2)
C22 0.036(3) 0.029(3) 0.052(4) -0.022(3) 0.022(3) -0.017(2)
C23 0.025(3) 0.027(3) 0.068(4) -0.029(3) 0.021(3) -0.016(2)
C24 0.016(2) 0.024(2) 0.051(3) -0.024(2) 0.009(2) -0.005(2)
C25 0.015(2) 0.023(2) 0.055(4) -0.025(2) 0.004(2) -0.003(2)
C26 0.013(2) 0.027(2) 0.049(3) -0.026(2) 0.003(2) -0.005(2)
C27 0.016(2) 0.040(3) 0.056(4) -0.034(3) 0.005(2) -0.010(2)
C28 0.025(3) 0.052(3) 0.049(4) -0.037(3) 0.006(3) -0.010(3)
C29 0.026(3) 0.042(3) 0.041(3) -0.026(3) 0.009(2) -0.016(2)
C30 0.025(3) 0.022(2) 0.035(3) -0.013(2) 0.004(2) -0.005(2)
C31 0.021(3) 0.022(2) 0.033(3) -0.013(2) -0.001(2) -0.001(2)
C32 0.017(2) 0.020(2) 0.036(3) -0.018(2) 0.008(2) -0.0084(19)
C33 0.018(2) 0.020(2) 0.038(3) -0.017(2) 0.007(2) -0.0111(19)
C34 0.020(3) 0.019(2) 0.045(3) -0.018(2) 0.001(2) -0.006(2)
C35 0.022(3) 0.034(3) 0.053(4) -0.029(3) 0.010(3) -0.006(2)
C36 0.027(3) 0.041(3) 0.047(4) -0.029(3) 0.016(3) -0.013(2)
C37 0.030(3) 0.026(2) 0.036(3) -0.017(2) 0.005(2) -0.009(2)
C38 0.019(2) 0.019(2) 0.029(3) -0.010(2) 0.000(2) -0.0096(19)
C39 0.023(3) 0.019(2) 0.037(3) -0.014(2) 0.004(2) -0.008(2)
C40 0.017(2) 0.020(2) 0.036(3) -0.013(2) -0.002(2) 0.0008(19)
C41 0.043(3) 0.032(3) 0.042(3) -0.020(3) -0.012(3) 0.000(3)
C42 0.021(3) 0.032(3) 0.061(4) -0.030(3) -0.011(3) 0.003(2)
C43 0.023(3) 0.027(3) 0.059(4) -0.025(3) 0.005(3) -0.008(2)
C44 0.024(3) 0.027(3) 0.038(3) -0.018(2) 0.007(2) -0.012(2)
C45 0.068(5) 0.096(6) 0.077(6) -0.051(5) -0.001(4) -0.022(5)
C46 0.102(7) 0.053(4) 0.075(6) -0.018(4) 0.004(5) -0.036(4)
O6 0.165(10) 0.178(9) 0.093(7) -0.088(7) 0.044(7) -0.115(9)
O6' 0.165(10) 0.178(9) 0.093(7) -0.088(7) 0.044(7) -0.115(9)
O7 0.166(13) 0.138(9) 0.052(5) -0.021(5) -0.004(7) 0.004(8)
O7' 0.166(13) 0.138(9) 0.052(5) -0.021(5) -0.004(7) 0.004(8)
O8 0.111(10) 0.093(8) 0.073(8) -0.014(7) -0.025(7) -0.041(8)

loop_
_atom_type_symbol
_atom_type_description
_atom_type_scat_dispersion_real
_atom_type_scat_dispersion_imag
_atom_type_scat_source
C C 0.0033 0.0016 'International Tables Vol C Tables 4.2.6.8 and 6.1.1.4'
H H 0.0000 0.0000 'International Tables Vol C Tables 4.2.6.8 and 6.1.1.4'
N N 0.0061 0.0033 'International Tables Vol C Tables 4.2.6.8 and 6.1.1.4'
O O 0.0106 0.0060 'International Tables Vol C Tables 4.2.6.8 and 6.1.1.4'
F F 0.0171 0.0103 'International Tables Vol C Tables 4.2.6.8 and 6.1.1.4'
S S 0.1246 0.1234 'International Tables Vol C Tables 4.2.6.8 and 6.1.1.4'
P P 0.1023 0.0942 'International Tables Vol C Tables 4.2.6.8 and 6.1.1.4'
Ag Ag -0.8971 1.1015 'International Tables Vol C Tables 4.2.6.8 and 6.1.1.4'

loop_
_geom_angle_atom_site_label_1
_geom_angle_atom_site_label_2
_geom_angle_atom_site_label_3
_geom_angle
C38 Ag1 C13 172.85(16)
F2 P1 F6 90.10(19)
F2 P1 F5 90.9(2)
F6 P1 F5 90.4(2)
F2 P1 F4 178.8(2)
F6 P1 F4 90.3(2)
F5 P1 F4 90.18(19)
F2 P1 F3 89.74(19)
F6 P1 F3 91.03(19)
F5 P1 F3 178.4(2)
F4 P1 F3 89.18(19)
F2 P1 F1 89.85(17)
F6 P1 F1 179.8(2)
F5 P1 F1 89.82(18)
F4 P1 F1 89.72(18)
F3 P1 F1 88.74(18)
O5 S1 C46 105.5(5)
O5 S1 C45 106.4(4)
C46 S1 C45 99.0(4)
C16 O1 C15 117.4(4)
C20 O4 C30 118.5(4)
C2 N1 C1 116.4(4)
C13 N2 C7 110.8(4)
C13 N2 C6 124.4(4)
C7 N2 C6 124.6(4)
C13 N3 C8 111.5(4)
C13 N3 C14 124.1(4)
C8 N3 C14 124.3(4)
C38 N4 C32 111.3(4)
C38 N4 C31 124.6(4)
C32 N4 C31 123.3(4)
C38 N5 C33 110.7(4)
C38 N5 C39 123.0(4)
C33 N5 C39 125.4(4)
C40 N6 C41 117.2(5)
N1 C1 C5 123.0(4)
N1 C1 C6 116.6(4)
C5 C1 C6 120.4(4)
N1 C2 C3 124.7(4)
N1 C2 H2 117.6
C3 C2 H2 117.6
C2 C3 C4 118.0(5)
C2 C3 H3 121.0
C4 C3 H3 121.0
C3 C4 C5 118.5(5)
C3 C4 H4 120.7
C5 C4 H4 120.7
C1 C5 C4 119.4(5)
C1 C5 H5 120.3
C4 C5 H5 120.3
N2 C6 C1 114.0(4)
N2 C6 H6A 108.8
C1 C6 H6A 108.8
N2 C6 H6B 108.8
C1 C6 H6B 108.8
H6A C6 H6B 107.7
C12 C7 C8 121.9(5)
C12 C7 N2 131.9(5)
C8 C7 N2 106.1(4)
N3 C8 C7 105.7(4)
N3 C8 C9 132.5(5)
C7 C8 C9 121.8(5)
C10 C9 C8 116.4(5)
C10 C9 H9 121.8
C8 C9 H9 121.8
C9 C10 C11 121.7(5)
C9 C10 H10 119.2
C11 C10 H10 119.2
C10 C11 C12 122.2(5)
C10 C11 H11 118.9
C12 C11 H11 118.9
C7 C12 C11 116.1(5)
C7 C12 H12 121.9
C11 C12 H12 121.9
N2 C13 N3 105.8(4)
N2 C13 Ag1 129.0(3)
N3 C13 Ag1 124.7(3)
N3 C14 C15 112.5(4)
N3 C14 H14A 109.1
C15 C14 H14A 109.1
N3 C14 H14B 109.1
C15 C14 H14B 109.1
H14A C14 H14B 107.8
O1 C15 C14 106.4(4)
O1 C15 H15A 110.5
C14 C15 H15A 110.5
O1 C15 H15B 110.5
C14 C15 H15B 110.5
H15A C15 H15B 108.6
O1 C16 C29 122.2(4)
O1 C16 C17 117.7(4)
C29 C16 C17 120.1(4)
C26 C17 C16 117.3(5)
C26 C17 C18 120.3(4)
C16 C17 C18 122.4(4)
O2 C18 C17 120.9(4)
O2 C18 C19 120.1(5)
C17 C18 C19 118.7(4)
C20 C19 C24 118.4(4)
C20 C19 C18 122.1(4)
C24 C19 C18 119.3(5)
O4 C20 C21 121.7(5)
O4 C20 C19 117.9(4)
C21 C20 C19 120.4(4)
C22 C21 C20 119.8(5)
C22 C21 H21 120.1
C20 C21 H21 120.1
C23 C22 C21 120.2(5)
C23 C22 H22 119.9
C21 C22 H22 119.9
C22 C23 C24 120.6(5)
C22 C23 H23 119.7
C24 C23 H23 119.7
C23 C24 C19 120.2(5)
C23 C24 C25 119.0(4)
C19 C24 C25 120.8(4)
O3 C25 C24 120.3(5)
O3 C25 C26 120.5(5)
C24 C25 C26 119.1(4)
C27 C26 C17 121.6(5)
C27 C26 C25 118.5(4)
C17 C26 C25 119.9(5)
C28 C27 C26 119.9(4)
C28 C27 H27 120.0
C26 C27 H27 120.0
C27 C28 C29 120.5(5)
C27 C28 H28 119.8
C29 C28 H28 119.8
C28 C29 C16 120.4(5)
C28 C29 H29 119.8
C16 C29 H29 119.8
O4 C30 C31 106.2(4)
O4 C30 H30A 110.5
C31 C30 H30A 110.5
O4 C30 H30B 110.5
C31 C30 H30B 110.5
H30A C30 H30B 108.7
N4 C31 C30 110.3(4)
N4 C31 H31A 109.6
C30 C31 H31A 109.6
N4 C31 H31B 109.6
C30 C31 H31B 109.6
H31A C31 H31B 108.1
C37 C32 C33 121.5(4)
C37 C32 N4 132.8(5)
C33 C32 N4 105.7(4)
C32 C33 C34 122.1(5)
C32 C33 N5 106.3(4)
C34 C33 N5 131.7(5)
C35 C34 C33 115.6(5)
C35 C34 H34 122.2
C33 C34 H34 122.2
C36 C35 C34 121.9(5)
C36 C35 H35 119.0
C34 C35 H35 119.0
C37 C36 C35 122.6(5)
C37 C36 H36 118.7
C35 C36 H36 118.7
C36 C37 C32 116.3(5)
C36 C37 H37 121.8
C32 C37 H37 121.8
N4 C38 N5 106.1(4)
N4 C38 Ag1 128.3(3)
N5 C38 Ag1 125.6(3)
N5 C39 C40 113.7(4)
N5 C39 H39A 108.8
C40 C39 H39A 108.8
N5 C39 H39B 108.8
C40 C39 H39B 108.8
H39A C39 H39B 107.7
N6 C40 C44 122.6(5)
N6 C40 C39 114.1(4)
C44 C40 C39 123.2(5)
N6 C41 C42 123.6(5)
N6 C41 H41 118.2
C42 C41 H41 118.2
C43 C42 C41 118.9(5)
C43 C42 H42 120.5
C41 C42 H42 120.5
C42 C43 C44 119.1(5)
C42 C43 H43 120.5
C44 C43 H43 120.5
C40 C44 C43 118.6(5)
C40 C44 H44 120.7
C43 C44 H44 120.7
S1 C45 H45A 109.5
S1 C45 H45B 109.5
H45A C45 H45B 109.5
S1 C45 H45C 109.5
H45A C45 H45C 109.5
H45B C45 H45C 109.5
S1 C46 H46A 109.5
S1 C46 H46B 109.5
H46A C46 H46B 109.5
S1 C46 H46C 109.5
H46A C46 H46C 109.5
H46B C46 H46C 109.5

loop_
_geom_bond_atom_site_label_1
_geom_bond_atom_site_label_2
_geom_bond_distance
Ag1 C38 2.092(5)
Ag1 C13 2.097(5)
P1 F2 1.591(3)
P1 F6 1.591(3)
P1 F5 1.592(3)
P1 F4 1.602(4)
P1 F3 1.606(3)
P1 F1 1.609(3)
S1 O5 1.489(8)
S1 C46 1.749(8)
S1 C45 1.779(8)
O1 C16 1.367(5)
O1 C15 1.431(6)
O2 C18 1.223(5)
O3 C25 1.225(6)
O4 C20 1.360(5)
O4 C30 1.429(6)
N1 C2 1.337(6)
N1 C1 1.340(6)
N2 C13 1.348(6)
N2 C7 1.398(6)
N2 C6 1.453(6)
N3 C13 1.352(6)
N3 C8 1.387(6)
N3 C14 1.459(6)
N4 C38 1.346(6)
N4 C32 1.400(6)
N4 C31 1.473(6)
N5 C38 1.354(6)
N5 C33 1.399(6)
N5 C39 1.452(6)
N6 C40 1.330(7)
N6 C41 1.347(7)
C1 C5 1.366(7)
C1 C6 1.517(6)
C2 C3 1.369(7)
C2 H2 0.9500
C3 C4 1.373(7)
C3 H3 0.9500
C4 C5 1.387(7)
C4 H4 0.9500
C5 H5 0.9500
C6 H6A 0.9900
C6 H6B 0.9900
C7 C12 1.387(7)
C7 C8 1.389(7)
C8 C9 1.391(7)
C9 C10 1.387(7)
C9 H9 0.9500
C10 C11 1.388(8)
C10 H10 0.9500
C11 C12 1.388(7)
C11 H11 0.9500
C12 H12 0.9500
C14 C15 1.518(6)
C14 H14A 0.9900
C14 H14B 0.9900
C15 H15A 0.9900
C15 H15B 0.9900
C16 C29 1.396(7)
C16 C17 1.409(7)
C17 C26 1.408(6)
C17 C18 1.483(7)
C18 C19 1.495(7)
C19 C20 1.407(7)
C19 C24 1.411(6)
C20 C21 1.400(7)
C21 C22 1.398(7)
C21 H21 0.9500
C22 C23 1.373(8)
C22 H22 0.9500
C23 C24 1.401(7)
C23 H23 0.9500
C24 C25 1.471(7)
C25 C26 1.491(7)
C26 C27 1.386(7)
C27 C28 1.362(8)
C27 H27 0.9500
C28 C29 1.385(7)
C28 H28 0.9500
C29 H29 0.9500
C30 C31 1.523(6)
C30 H30A 0.9900
C30 H30B 0.9900
C31 H31A 0.9900
C31 H31B 0.9900
C32 C37 1.386(7)
C32 C33 1.387(7)
C33 C34 1.393(7)
C34 C35 1.389(7)
C34 H34 0.9500
C35 C36 1.376(8)
C35 H35 0.9500
C36 C37 1.373(7)
C36 H36 0.9500
C37 H37 0.9500
C39 C40 1.516(6)
C39 H39A 0.9900
C39 H39B 0.9900
C40 C44 1.388(7)
C41 C42 1.372(8)
C41 H41 0.9500
C42 C43 1.354(8)
C42 H42 0.9500
C43 C44 1.390(7)
C43 H43 0.9500
C44 H44 0.9500
C45 H45A 0.9800
C45 H45B 0.9800
C45 H45C 0.9800
C46 H46A 0.9800
C46 H46B 0.9800
C46 H46C 0.9800

loop_
_geom_torsion_atom_site_label_1
_geom_torsion_atom_site_label_2
_geom_torsion_atom_site_label_3
_geom_torsion_atom_site_label_4
_geom_torsion
C2 N1 C1 C5 2.4(7)
C2 N1 C1 C6 -174.5(4)
C1 N1 C2 C3 -0.4(8)
N1 C2 C3 C4 -1.3(8)
C2 C3 C4 C5 0.9(8)
N1 C1 C5 C4 -2.7(8)
C6 C1 C5 C4 174.1(5)
C3 C4 C5 C1 0.9(8)
C13 N2 C6 C1 108.9(5)
C7 N2 C6 C1 -75.6(5)
N1 C1 C6 N2 -41.9(6)
C5 C1 C6 N2 141.2(5)
C13 N2 C7 C12 175.8(4)
C6 N2 C7 C12 -0.3(7)
C13 N2 C7 C8 -0.7(5)
C6 N2 C7 C8 -176.7(4)
C13 N3 C8 C7 1.5(4)
C14 N3 C8 C7 178.1(4)
C13 N3 C8 C9 -176.6(4)
C14 N3 C8 C9 0.0(7)
C12 C7 C8 N3 -177.3(4)
N2 C7 C8 N3 -0.5(4)
C12 C7 C8 C9 1.0(6)
N2 C7 C8 C9 177.9(4)
N3 C8 C9 C10 177.3(4)
C7 C8 C9 C10 -0.5(6)
C8 C9 C10 C11 0.1(7)
C9 C10 C11 C12 -0.1(7)
C8 C7 C12 C11 -1.0(6)
N2 C7 C12 C11 -176.9(4)
C10 C11 C12 C7 0.5(7)
C7 N2 C13 N3 1.5(4)
C6 N2 C13 N3 177.6(3)
C7 N2 C13 Ag1 -170.3(3)
C6 N2 C13 Ag1 5.8(6)
C8 N3 C13 N2 -1.9(4)
C14 N3 C13 N2 -178.5(4)
C8 N3 C13 Ag1 170.4(3)
C14 N3 C13 Ag1 -6.3(5)
C38 Ag1 C13 N2 -120.5(14)
C38 Ag1 C13 N3 69.1(15)
C13 N3 C14 C15 98.4(5)
C8 N3 C14 C15 -77.9(5)
C16 O1 C15 C14 -179.2(4)
N3 C14 C15 O1 -61.3(5)
C15 O1 C16 C29 -1.2(6)
C15 O1 C16 C17 179.0(4)
O1 C16 C17 C26 -176.0(4)
C29 C16 C17 C26 4.2(7)
O1 C16 C17 C18 7.4(6)
C29 C16 C17 C18 -172.4(4)
C26 C17 C18 O2 -160.0(4)
C16 C17 C18 O2 16.5(7)
C26 C17 C18 C19 13.6(6)
C16 C17 C18 C19 -169.9(4)
O2 C18 C19 C20 -15.5(7)
C17 C18 C19 C20 170.9(4)
O2 C18 C19 C24 159.4(4)
C17 C18 C19 C24 -14.3(6)
C30 O4 C20 C21 13.3(6)
C30 O4 C20 C19 -166.1(4)
C24 C19 C20 O4 173.2(4)
C18 C19 C20 O4 -11.9(6)
C24 C19 C20 C21 -6.2(7)
C18 C19 C20 C21 168.7(4)
O4 C20 C21 C22 -177.1(4)
C19 C20 C21 C22 2.3(7)
C20 C21 C22 C23 3.3(8)
C21 C22 C23 C24 -4.8(8)
C22 C23 C24 C19 0.7(7)
C22 C23 C24 C25 179.3(5)
C20 C19 C24 C23 4.8(7)
C18 C19 C24 C23 -170.3(4)
C20 C19 C24 C25 -173.8(4)
C18 C19 C24 C25 11.1(7)
C23 C24 C25 O3 -8.6(7)
C19 C24 C25 O3 170.0(4)
C23 C24 C25 C26 174.4(4)
C19 C24 C25 C26 -6.9(6)
C16 C17 C26 C27 -5.4(7)
C18 C17 C26 C27 171.3(4)
C16 C17 C26 C25 173.7(4)
C18 C17 C26 C25 -9.6(6)
O3 C25 C26 C27 8.3(7)
C24 C25 C26 C27 -174.7(4)
O3 C25 C26 C17 -170.9(4)
C24 C25 C26 C17 6.1(6)
C17 C26 C27 C28 2.8(7)
C25 C26 C27 C28 -176.3(5)
C26 C27 C28 C29 1.2(8)
C27 C28 C29 C16 -2.3(8)
O1 C16 C29 C28 179.8(5)
C17 C16 C29 C28 -0.5(7)
C20 O4 C30 C31 163.4(4)
C38 N4 C31 C30 92.9(5)
C32 N4 C31 C30 -75.8(5)
O4 C30 C31 N4 -61.3(5)
C38 N4 C32 C37 -178.3(5)
C31 N4 C32 C37 -8.3(7)
C38 N4 C32 C33 0.9(5)
C31 N4 C32 C33 170.9(4)
C37 C32 C33 C34 -1.0(7)
N4 C32 C33 C34 179.6(4)
C37 C32 C33 N5 179.4(4)
N4 C32 C33 N5 0.1(4)
C38 N5 C33 C32 -1.0(5)
C39 N5 C33 C32 -170.4(4)
C38 N5 C33 C34 179.5(4)
C39 N5 C33 C34 10.1(7)
C32 C33 C34 C35 0.5(6)
N5 C33 C34 C35 179.9(4)
C33 C34 C35 C36 0.9(7)
C34 C35 C36 C37 -1.7(8)
C35 C36 C37 C32 1.1(7)
C33 C32 C37 C36 0.3(7)
N4 C32 C37 C36 179.4(4)
C32 N4 C38 N5 -1.5(5)
C31 N4 C38 N5 -171.4(4)
C32 N4 C38 Ag1 178.6(3)
C31 N4 C38 Ag1 8.7(6)
C33 N5 C38 N4 1.6(5)
C39 N5 C38 N4 171.3(3)
C33 N5 C38 Ag1 -178.5(3)
C39 N5 C38 Ag1 -8.8(5)
C13 Ag1 C38 N4 122.8(14)
C13 Ag1 C38 N5 -57.1(16)
C38 N5 C39 C40 -85.1(5)
C33 N5 C39 C40 83.1(5)
C41 N6 C40 C44 -0.3(7)
C41 N6 C40 C39 177.2(4)
N5 C39 C40 N6 165.3(4)
N5 C39 C40 C44 -17.3(6)
C40 N6 C41 C42 -0.6(8)
N6 C41 C42 C43 0.6(8)
C41 C42 C43 C44 0.1(7)
N6 C40 C44 C43 1.0(7)
C39 C40 C44 C43 -176.2(4)
C42 C43 C44 C40 -0.9(7)
